data_2203669
loop_
_publ_author_name
'Tursina, Anna I.'
'Nesterenko, Sergei N.'
'Seropegin, Yuri D.'

_publ_section_title
;
 Intermetallic CePdIn
;
_journal_issue 5
_journal_name_full 'Acta Crystallographica Section E'
_journal_page_first i64
_journal_page_last i65
_journal_paper_doi 10.1107/S1600536804008566
_journal_volume 60
_journal_year 2004
_chemical_formula_iupac 'Ce Pd In'
_chemical_formula_sum 'Ce In Pd'
_chemical_formula_weight 361.34
_chemical_name_systematic
;
Cerium palladium indide
;
_space_group_IT_number 189
_symmetry_cell_setting hexagonal
_symmetry_space_group_name_Hall 'P -6 -2'
_symmetry_space_group_name_H-M 'P -6 2 m'
_atom_sites_solution_hydrogens none
_atom_sites_solution_primary direct
_atom_sites_solution_secondary difmap
_audit_creation_method SHELXL-97
_cell_angle_alpha 90.00
_cell_angle_beta 90.00
_cell_angle_gamma 120.00
_cell_formula_units_Z 3
_cell_length_a 7.7036(15)
_cell_length_b 7.7036(15)
_cell_length_c 4.0190(14)
_cell_measurement_reflns_used 25
_cell_measurement_temperature 293(2)
_cell_measurement_theta_max 18.92
_cell_measurement_theta_min 7.27
_cell_volume 206.56(9)
_computing_cell_refinement 'CAD-4 EXPRESS'
_computing_data_collection 'CAD-4 EXPRESS (Enraf-Nonius, 1994)'
_computing_data_reduction 'XCAD4 (Harms & Wocadlo, 1995)'
_computing_molecular_graphics 'DIAMOND (Brandenburg, 1998)'
_computing_publication_material 'WinGX (Farrugia, 1999)'
_computing_structure_refinement 'SHELXL97 (Sheldrick, 1997)'
_computing_structure_solution 'SHELXS97 (Sheldrick, 1997)'
_diffrn_ambient_temperature 293(2)
_diffrn_measured_fraction_theta_full 1.000
_diffrn_measured_fraction_theta_max 1.000
_diffrn_measurement_device_type 'Enraf--Nonius CAD-4'
_diffrn_measurement_method \w
_diffrn_radiation_monochromator graphite
_diffrn_radiation_source 'fine-focus sealed tube'
_diffrn_radiation_type MoK\a
_diffrn_radiation_wavelength 0.71073
_diffrn_reflns_av_R_equivalents 0.0773
_diffrn_reflns_av_sigmaI/netI 0.0667
_diffrn_reflns_limit_h_max 9
_diffrn_reflns_limit_h_min 0
_diffrn_reflns_limit_k_max 8
_diffrn_reflns_limit_k_min -9
_diffrn_reflns_limit_l_max 5
_diffrn_reflns_limit_l_min 0
_diffrn_reflns_number 551
_diffrn_reflns_theta_full 27.05
_diffrn_reflns_theta_max 27.05
_diffrn_reflns_theta_min 3.05
_diffrn_standards_decay_% 1
_diffrn_standards_interval_time 120
_diffrn_standards_number 1
_exptl_absorpt_coefficient_mu 30.631
_exptl_absorpt_correction_T_max 0.3933
_exptl_absorpt_correction_T_min 0.2845
_exptl_absorpt_correction_type psi-scan
_exptl_absorpt_process_details '(North et al., 1968)'
_exptl_crystal_colour 'metallic dark grey'
_exptl_crystal_density_diffrn 8.715
_exptl_crystal_density_method 'not measured'
_exptl_crystal_description prism
_exptl_crystal_F_000 459
_exptl_crystal_size_max 0.09
_exptl_crystal_size_mid 0.03
_exptl_crystal_size_min 0.03
_refine_diff_density_max 1.589
_refine_diff_density_min -1.902
_refine_ls_abs_structure_details 'Flack (1983), 118 Friedel pairs'
_refine_ls_abs_structure_Flack 0.38(14)
_refine_ls_extinction_method none
_refine_ls_goodness_of_fit_ref 0.795
_refine_ls_matrix_type full
_refine_ls_number_parameters 13
_refine_ls_number_reflns 195
_refine_ls_number_restraints 0
_refine_ls_restrained_S_all 0.795
_refine_ls_R_factor_all 0.0491
_refine_ls_R_factor_gt 0.0397
_refine_ls_shift/su_max 0.000
_refine_ls_shift/su_mean 0.000
_refine_ls_structure_factor_coef Fsqd
_refine_ls_weighting_details 'w = 1/[\s^2^(Fo^2^)+(0.1P)^2^] where P = (Fo^2^+2Fc^2^)/3'
_refine_ls_weighting_scheme calc
_refine_ls_wR_factor_gt 0.1036
_refine_ls_wR_factor_ref 0.1122
_reflns_number_gt 171
_reflns_number_total 195
_reflns_threshold_expression I>2\s(I)
_cod_data_source_file wm6014.cif
_cod_data_source_block I
_cod_database_code 2203669
_cod_database_fobs_code 2203669

loop_
_symmetry_equiv_pos_as_xyz
'x, y, z'
'x, y, -z'
'y, x, z'
'y, x, -z'
'x-y, -y, -z'
'x-y, -y, z'
'-x, -x+y, z'
'-x, -x+y, -z'
'-y, x-y, z'
'-y, x-y, -z'
'-x+y, -x, -z'
'-x+y, -x, z'

loop_
_atom_site_label
_atom_site_fract_x
_atom_site_fract_y
_atom_site_fract_z
_atom_site_U_iso_or_equiv
_atom_site_adp_type
_atom_site_calc_flag
_atom_site_refinement_flags
_atom_site_occupancy
_atom_site_type_symbol
In 0.2487(4) 0.0000 0.5000 0.0082(7) Uani d S 1 In
Ce 0.5868(3) 0.0000 0.0000 0.0086(7) Uani d S 1 Ce
Pd1 0.3333 0.6667 0.5000 0.0081(8) Uani d S 1 Pd
Pd2 0.0000 0.0000 0.0000 0.0093(11) Uani d S 1 Pd

loop_
_atom_site_aniso_label
_atom_site_aniso_U_11
_atom_site_aniso_U_22
_atom_site_aniso_U_33
_atom_site_aniso_U_12
_atom_site_aniso_U_13
_atom_site_aniso_U_23
In 0.0105(11) 0.0089(15) 0.0047(13) 0.0044(7) 0.000 0.000
Ce 0.0104(10) 0.0113(12) 0.0045(10) 0.0057(6) 0.000 0.000
Pd1 0.0096(11) 0.0096(11) 0.0050(19) 0.0048(6) 0.000 0.000
Pd2 0.0105(15) 0.0105(15) 0.007(3) 0.0053(8) 0.000 0.000

loop_
_atom_type_symbol
_atom_type_description
_atom_type_scat_dispersion_real
_atom_type_scat_dispersion_imag
_atom_type_scat_source
Ce Ce -0.2486 2.6331 'International Tables Vol C Tables 4.2.6.8 and 6.1.1.4'
In In -0.7276 1.3100 'International Tables Vol C Tables 4.2.6.8 and 6.1.1.4'
Pd Pd -0.9988 1.0072 'International Tables Vol C Tables 4.2.6.8 and 6.1.1.4'

loop_
_geom_angle_atom_site_label_1
_geom_angle_atom_site_label_2
_geom_angle_atom_site_label_3
_geom_angle_site_symmetry_1
_geom_angle_site_symmetry_3
_geom_angle
Pd2 In Pd2 . 1_556 92.73(8)
Pd2 In Pd1 . 1_545 116.941(6)
Pd2 In Pd1 1_556 1_545 116.941(6)
Pd2 In Pd1 . 3 116.941(6)

loop_
_geom_bond_atom_site_label_1
_geom_bond_atom_site_label_2
_geom_bond_site_symmetry_2
_geom_bond_distance
_geom_bond_publ_flag
In Pd2 . 2.777(2) y
In Pd2 1_556 2.777(2) ?
In Pd1 1_545 2.9484(19) y
In Pd1 3 2.9484(19) ?
In Ce 1_556 3.290(3) ?
In Ce . 3.290(3) y
In In 7 3.319(5) y
In In 3 3.319(5) ?
In Ce 3_545 3.4267(18) y
In Ce 7_666 3.4267(18) ?
In Ce 3_546 3.4267(18) ?
In Ce 7_665 3.4267(18) ?
Ce Pd1 3 3.0710(8) y
Ce Pd1 1_544 3.0710(8) ?
Ce Pd1 3_554 3.0710(8) ?
Ce Pd1 1_545 3.0710(8) ?
Ce Pd2 1_655 3.183(3) y
Ce In 1_554 3.290(3) ?
Ce In 3_655 3.4267(18) ?
Ce In 7_654 3.4267(18) ?
Ce In 3_654 3.4267(18) ?
Ce In 7_655 3.4267(18) ?
Ce Ce 1_554 4.0190(14) ?
Pd1 In 1_565 2.9484(19) ?
Pd1 In 3 2.9484(19) ?
Pd1 In 7_665 2.9484(19) ?
Pd1 Ce 3 3.0710(8) ?
Pd1 Ce 1_566 3.0710(8) ?
Pd1 Ce 3_556 3.0710(8) ?
Pd1 Ce 1_565 3.0710(8) ?
Pd1 Ce 7_665 3.0710(8) ?
Pd1 Ce 7_666 3.0710(8) ?
Pd2 In 7_554 2.777(2) ?
Pd2 In 3 2.777(2) ?
Pd2 In 7 2.777(2) ?
Pd2 In 3_554 2.777(2) ?
Pd2 In 1_554 2.777(2) ?
Pd2 Ce 7_665 3.183(3) ?
Pd2 Ce 1_455 3.183(3) ?
Pd2 Ce 3_545 3.183(3) ?
